data_7050412
loop_
_publ_author_name
'Banwell, Martin G.'
'Hockless, David C. R.'
'McLeod, Malcolm D.'

_publ_section_title
;
 Chemoenzymatic total syntheses of the sesquiterpene
 (--)-patchoulenoneAspects of this work have been reported in
 preliminary form: M. Banwell and M. McLeod, Chem. Commun., 1998, 1851.
;
_journal_issue 1
_journal_name_full 'New Journal of Chemistry'
_journal_page_first 50
_journal_paper_doi 10.1039/b206372g
_journal_volume 27
_journal_year 2003
_chemical_absolute_configuration syn
_chemical_formula_moiety 'C22 H30 O2 '
_chemical_formula_sum 'C22 H30 O2'
_chemical_formula_weight 326.48
_space_group_IT_number 4
_symmetry_cell_setting monoclinic
_symmetry_Int_Tables_number 4
_symmetry_space_group_name_Hall 'P 2yb'
_symmetry_space_group_name_H-M 'P 1 21 1'
_audit_creation_date 2002-07-01
_audit_creation_method 'by teXsan v1.8'
_audit_update_record
;
1999-02-24  dcrh does report
2002-07-01  acwillis does cif
2002-07-02  passes checkcif with warnings:
* Mass attenuation coefficients for absorption from
International Tables for X-ray Crystallography
Vol IV (1974) Table 2.1C.
* crystal small, data weak, so refln/parameter ratio low.
Non-centrosymmetric space group.
* Data can only be collected to 2theta 120 deg on a AFC6R
diffractometer when the evacuated beam tunnel in used.

;
_cell_angle_alpha 90
_cell_angle_beta 112.073(7)
_cell_angle_gamma 90
_cell_formula_units_Z 2
_cell_length_a 10.017(1)
_cell_length_b 9.245(2)
_cell_length_c 11.062(1)
_cell_measurement_reflns_used 25
_cell_measurement_temperature 296.2
_cell_measurement_theta_max 25.3
_cell_measurement_theta_min 16.2
_cell_volume 949.3(2)
_computing_cell_refinement 'MSC/AFC Diffractometer Control'
_computing_data_collection 'MSC/AFC Diffractometer Control'
_computing_data_reduction 'teXsan (MSC, 1992-1997)'
_computing_publication_material 'teXsan (MSC, 1992-1997)'
_computing_structure_refinement 'teXsan (MSC, 1992-1997)'
_computing_structure_solution
;
SIR92 (Altomare, et. al. 1994)
;
_diffrn_ambient_temperature 296.2
_diffrn_measured_fraction_theta_max 1.
_diffrn_measurement_device_details
;
Rigaku AFC6R diffractometer with extended arm and
evacuated collimator and beam tunnel.
Data cannot be collected beyond \y 60 deg in this configuration.
;
_diffrn_measurement_device_type 'Rigaku AFC6R'
_diffrn_measurement_method \w-2\q
_diffrn_orient_matrix_UB_11 -0.10369
_diffrn_orient_matrix_UB_12 -0.00979
_diffrn_orient_matrix_UB_13 -0.01218
_diffrn_orient_matrix_UB_21 0.02441
_diffrn_orient_matrix_UB_22 0.02693
_diffrn_orient_matrix_UB_23 0.09343
_diffrn_orient_matrix_UB_31 -0.01603
_diffrn_orient_matrix_UB_32 0.10431
_diffrn_orient_matrix_UB_33 -0.02526
_diffrn_radiation_detector 'scintillation counter'
_diffrn_radiation_monochromator graphite
_diffrn_radiation_source 'Rigaku rotating anode'
_diffrn_radiation_type 'Cu K\a'
_diffrn_radiation_wavelength 1.5418
_diffrn_reflns_av_R_equivalents 0.03340
_diffrn_reflns_av_sigmaI/netI 0.100
_diffrn_reflns_limit_h_max 11
_diffrn_reflns_limit_h_min 0
_diffrn_reflns_limit_k_max 10
_diffrn_reflns_limit_k_min 0
_diffrn_reflns_limit_l_max 11
_diffrn_reflns_limit_l_min -12
_diffrn_reflns_number 1621
_diffrn_reflns_reduction_process 'Lp corrections applied'
_diffrn_reflns_theta_max 60.02
_diffrn_reflns_theta_min 4.32
_diffrn_standards_decay_% -0.39
_diffrn_standards_interval_count 150
_diffrn_standards_number 3
_exptl_absorpt_coefficient_mu 0.518
_exptl_absorpt_correction_T_max .969
_exptl_absorpt_correction_T_min .907
_exptl_absorpt_correction_type psi-scan
_exptl_absorpt_process_details
;
\y scans (North,Phillips & Matthews, 1968)
;
_exptl_crystal_colour colourless
_exptl_crystal_density_diffrn 1.142
_exptl_crystal_density_meas ?
_exptl_crystal_description plate
_exptl_crystal_F_000 356.00
_exptl_crystal_size_max 0.24
_exptl_crystal_size_mid 0.22
_exptl_crystal_size_min 0.06
_refine_diff_density_max 0.13
_refine_diff_density_min -0.11
_refine_ls_extinction_coef 0.0000034(6)
_refine_ls_extinction_expression 'equ(3) Acta Cryst.(1968) A24, p213.'
_refine_ls_extinction_method 'Zachariasen (1967)'
_refine_ls_goodness_of_fit_all 1.511
_refine_ls_goodness_of_fit_ref 1.790
_refine_ls_hydrogen_treatment noref
_refine_ls_matrix_type full
_refine_ls_number_constraints 0
_refine_ls_number_parameters 217
_refine_ls_number_reflns 864
_refine_ls_number_restraints 0
_refine_ls_R_factor_all 0.1080
_refine_ls_R_factor_gt 0.0417
_refine_ls_shift/su_max 0.001
_refine_ls_shift/su_mean 0.0001
_refine_ls_structure_factor_coef F
_refine_ls_weighting_details 'w = 1/[\s^2^(Fo) + 0.00001|Fo|^2^]'
_refine_ls_weighting_scheme sigma
_refine_ls_wR_factor_all 0.0394
_refine_ls_wR_factor_ref 0.0329
_reflns_number_gt 864
_reflns_number_total 1520
_reflns_threshold_expression I>3.00\s(I)
_cod_data_source_file b206372g.txt
_cod_data_source_block MGB49
_cod_original_sg_symbol_H-M 'P 21       '
_cod_original_formula_sum 'C22 H30 O2 '
_cod_database_code 7050412

loop_
_symmetry_equiv_pos_as_xyz
'   +x,   +y,   +z'
'   -x,1/2+y,   -z'

loop_
_atom_site_label
_atom_site_fract_x
_atom_site_fract_y
_atom_site_fract_z
_atom_site_U_iso_or_equiv
_atom_site_occupancy
_atom_site_refinement_flags
_atom_site_adp_type
_atom_site_calc_flag
_atom_site_calc_attached_atom
O(1) 1.1378(4) 0.0219 0.8677(4) 0.062(2) 1.000 . Uani d ?
O(2) 1.0983(5) 0.2078(8) 1.0418(4) 0.061(2) 1.000 . Uani d ?
C(1) 1.3396(7) -0.054(1) 1.0509(7) 0.057(2) 1.000 . Uani d ?
C(2) 1.1726(6) -0.028(1) 0.9966(6) 0.053(2) 1.000 . Uani d ?
C(3) 1.1177(6) 0.082(1) 1.0725(6) 0.052(2) 1.000 . Uani d ?
C(4) 1.0672(7) 0.019(1) 1.1782(6) 0.062(2) 1.000 . Uani d ?
C(5) 1.1546(7) 0.076(1) 1.3139(6) 0.076(3) 1.000 . Uani d ?
C(6) 1.3118(7) 0.023(1) 1.3702(6) 0.071(3) 1.000 . Uani d ?
C(7) 1.3805(7) 0.041(1) 1.2696(6) 0.054(2) 1.000 . Uani d ?
C(8) 1.4119(7) 0.172(1) 1.2376(7) 0.057(3) 1.000 . Uani d ?
C(9) 1.4505(7) 0.199(1) 1.1212(7) 0.077(3) 1.000 . Uani d ?
C(10) 1.4199(7) 0.073(1) 1.0223(7) 0.073(3) 1.000 . Uani d ?
C(11) 1.4030(7) -0.090(1) 1.1978(7) 0.052(3) 1.000 . Uani d ?
C(12) 0.9056(7) 0.057(1) 1.1375(7) 0.090(3) 1.000 . Uani d ?
C(13) 1.4001(9) 0.311(1) 1.3016(8) 0.091(3) 1.000 . Uani d ?
C(14) 1.3393(8) -0.234(1) 1.2214(7) 0.074(3) 1.000 . Uani d ?
C(15) 1.5660(7) -0.120(1) 1.2399(7) 0.082(3) 1.000 . Uani d ?
C(16) 0.9867(7) 0.018(1) 0.7900(6) 0.066(3) 1.000 . Uani d ?
C(17) 0.9578(7) 0.108(1) 0.6699(6) 0.053(2) 1.000 . Uani d ?
C(18) 0.8221(7) 0.100(1) 0.5701(7) 0.067(3) 1.000 . Uani d ?
C(19) 0.7913(7) 0.184(1) 0.4607(6) 0.074(3) 1.000 . Uani d ?
C(20) 0.8889(9) 0.282(1) 0.4492(7) 0.079(3) 1.000 . Uani d ?
C(21) 1.0233(9) 0.290(1) 0.5506(8) 0.090(3) 1.000 . Uani d ?
C(22) 1.0559(7) 0.204(1) 0.6585(7) 0.075(3) 1.000 . Uani d ?
H(1) 1.3563 -0.1350 1.0061 0.068 1.000 . Uiso c ?
H(2) 1.1259 -0.1181 0.9937 0.063 1.000 . Uiso c ?
H(4) 1.0767 -0.0837 1.1789 0.074 1.000 . Uiso c ?
H(5a) 1.1089 0.0466 1.3711 0.091 1.000 . Uiso c ?
H(5b) 1.1551 0.1789 1.3098 0.091 1.000 . Uiso c ?
H(6a) 1.3137 -0.0759 1.3932 0.085 1.000 . Uiso c ?
H(6b) 1.3644 0.0783 1.4456 0.085 1.000 . Uiso c ?
H(9a) 1.3974 0.2807 1.0763 0.092 1.000 . Uiso c ?
H(9b) 1.5506 0.2196 1.1518 0.092 1.000 . Uiso c ?
H(10a) 1.3639 0.1096 0.9381 0.087 1.000 . Uiso c ?
H(10b) 1.5094 0.0386 1.0227 0.087 1.000 . Uiso c ?
H(12a) 0.8527 0.0168 1.0541 0.107 1.000 . Uiso c ?
H(12b) 0.8707 0.0185 1.1997 0.107 1.000 . Uiso c ?
H(12c) 0.8945 0.1591 1.1339 0.107 1.000 . Uiso c ?
H(13a) 1.3116 0.3572 1.2519 0.109 1.000 . Uiso c ?
H(13b) 1.4034 0.2924 1.3870 0.109 1.000 . Uiso c ?
H(13c) 1.4780 0.3728 1.3064 0.109 1.000 . Uiso c ?
H(14a) 1.3520 -0.3066 1.1656 0.089 1.000 . Uiso c ?
H(14b) 1.2395 -0.2222 1.2034 0.089 1.000 . Uiso c ?
H(14c) 1.3873 -0.2628 1.3097 0.089 1.000 . Uiso c ?
H(15a) 1.5798 -0.2120 1.2078 0.099 1.000 . Uiso c ?
H(15b) 1.6084 -0.0473 1.2053 0.099 1.000 . Uiso c ?
H(15c) 1.6100 -0.1197 1.3324 0.099 1.000 . Uiso c ?
H(16a) 0.9578 -0.0791 0.7656 0.080 1.000 . Uiso c ?
H(16b) 0.9342 0.0556 0.8388 0.080 1.000 . Uiso c ?
H(18) 0.7510 0.0370 0.5778 0.080 1.000 . Uiso c ?
H(19) 0.7003 0.1746 0.3913 0.088 1.000 . Uiso c ?
H(20) 0.8656 0.3428 0.3746 0.094 1.000 . Uiso c ?
H(21) 1.0933 0.3560 0.5446 0.108 1.000 . Uiso c ?
H(22) 1.1481 0.2119 0.7266 0.089 1.000 . Uiso c ?

loop_
_atom_site_aniso_label
_atom_site_aniso_U_11
_atom_site_aniso_U_22
_atom_site_aniso_U_33
_atom_site_aniso_U_12
_atom_site_aniso_U_13
_atom_site_aniso_U_23
O(1) 0.048(3) 0.088(4) 0.049(3) 0.000(3) 0.018(2) 0.006(3)
O(2) 0.065(3) 0.045(4) 0.071(3) 0.005(3) 0.024(3) 0.010(3)
C(1) 0.051(4) 0.057(6) 0.066(5) 0.000(4) 0.028(4) -0.011(4)
C(2) 0.043(4) 0.058(5) 0.054(4) 0.005(4) 0.015(3) 0.001(4)
C(3) 0.038(4) 0.060(6) 0.059(4) -0.003(4) 0.017(3) 0.001(5)
C(4) 0.061(4) 0.066(6) 0.066(4) 0.006(5) 0.031(4) 0.014(5)
C(5) 0.074(5) 0.101(8) 0.063(4) 0.011(5) 0.038(4) 0.006(5)
C(6) 0.071(5) 0.081(6) 0.059(4) 0.018(6) 0.024(4) 0.008(5)
C(7) 0.050(4) 0.063(6) 0.047(4) 0.006(4) 0.015(3) 0.006(4)
C(8) 0.044(4) 0.056(7) 0.063(5) -0.002(4) 0.012(4) -0.003(5)
C(9) 0.059(5) 0.083(7) 0.085(5) -0.003(5) 0.022(4) 0.021(6)
C(10) 0.058(4) 0.097(8) 0.066(5) -0.006(5) 0.027(4) 0.006(5)
C(11) 0.044(4) 0.055(6) 0.052(5) 0.005(4) 0.010(4) 0.006(4)
C(12) 0.058(4) 0.127(9) 0.100(6) 0.010(6) 0.049(4) 0.010(7)
C(13) 0.084(6) 0.063(7) 0.112(7) -0.001(5) 0.021(5) -0.016(6)
C(14) 0.074(5) 0.058(6) 0.076(5) 0.014(5) 0.011(4) 0.001(5)
C(15) 0.061(4) 0.091(8) 0.088(6) 0.016(5) 0.020(4) -0.005(6)
C(16) 0.054(4) 0.072(7) 0.071(5) -0.013(5) 0.020(4) -0.001(5)
C(17) 0.050(4) 0.061(6) 0.048(4) -0.008(4) 0.020(3) -0.009(4)
C(18) 0.055(4) 0.076(7) 0.072(5) -0.018(5) 0.027(4) -0.015(5)
C(19) 0.074(5) 0.093(8) 0.044(4) 0.011(6) 0.011(4) -0.003(5)
C(20) 0.093(6) 0.091(8) 0.050(5) 0.008(7) 0.025(5) 0.010(6)
C(21) 0.084(6) 0.093(8) 0.093(6) -0.017(6) 0.033(6) 0.012(7)
C(22) 0.052(4) 0.091(8) 0.065(5) -0.014(5) 0.003(4) 0.013(6)

loop_
_atom_type_symbol
_atom_type_oxidation_number
_atom_type_number_in_cell
_atom_type_scat_dispersion_real
_atom_type_scat_dispersion_imag
_atom_type_scat_source
C 0 44 0.017 0.009
;International Tables for Crystallography
(1992, Vol. C, Tables 4.2.6.8 and 6.1.1.1)
;
H 0 60 0.000 0.000
;International Tables for Crystallography
(1992, Vol. C, Table 6.1.1.2)
;
O 0 4 0.047 0.032
;International Tables for Crystallography
(1992, Vol. C, Tables 4.2.6.8 and 6.1.1.1)
;

loop_
_geom_angle_atom_site_label_1
_geom_angle_atom_site_label_2
_geom_angle_atom_site_label_3
_geom_angle
_geom_angle_site_symmetry_1
_geom_angle_site_symmetry_2
_geom_angle_site_symmetry_3
_geom_angle_publ_flag
C(2) O(1) C(16) 113.7(5) . . . yes
C(2) C(1) C(10) 112.1(6) . . . yes
C(2) C(1) C(11) 113.2(5) . . . yes
C(2) C(1) H(1) 106.9 . . . no
C(10) C(1) C(11) 110.3(6) . . . yes
C(10) C(1) H(1) 106.9 . . . no
C(11) C(1) H(1) 106.9 . . . no
O(1) C(2) C(1) 105.0(5) . . . yes
O(1) C(2) C(3) 109.3(6) . . . yes
O(1) C(2) H(2) 108.8 . . . no
C(1) C(2) C(3) 115.9(5) . . . yes
C(1) C(2) H(2) 108.8 . . . no
C(3) C(2) H(2) 108.8 . . . no
O(2) C(3) C(2) 122.2(7) . . . yes
O(2) C(3) C(4) 120.8(7) . . . yes
C(2) C(3) C(4) 116.5(6) . . . yes
C(3) C(4) C(5) 112.5(6) . . . yes
C(3) C(4) C(12) 107.2(5) . . . yes
C(3) C(4) H(4) 108.7 . . . no
C(5) C(4) C(12) 110.9(6) . . . yes
C(5) C(4) H(4) 108.7 . . . no
C(12) C(4) H(4) 108.7 . . . no
C(4) C(5) C(6) 114.1(6) . . . yes
C(4) C(5) H(5a) 108.3 . . . no
C(4) C(5) H(5b) 108.3 . . . no
C(6) C(5) H(5a) 108.2 . . . no
C(6) C(5) H(5b) 108.3 . . . no
H(5a) C(5) H(5b) 109.5 . . . no
C(5) C(6) C(7) 110.2(5) . . . yes
C(5) C(6) H(6a) 109.4 . . . no
C(5) C(6) H(6b) 109.4 . . . no
C(7) C(6) H(6a) 109.3 . . . no
C(7) C(6) H(6b) 109.2 . . . no
H(6a) C(6) H(6b) 109.4 . . . no
C(6) C(7) C(8) 120.6(8) . . . yes
C(6) C(7) C(11) 119.8(8) . . . yes
C(8) C(7) C(11) 119.5(6) . . . yes
C(7) C(8) C(9) 122.7(7) . . . yes
C(7) C(8) C(13) 126.1(7) . . . yes
C(9) C(8) C(13) 110.9(8) . . . yes
C(8) C(9) C(10) 116.0(7) . . . yes
C(8) C(9) H(9a) 107.7 . . . no
C(8) C(9) H(9b) 107.7 . . . no
C(10) C(9) H(9a) 107.9 . . . no
C(10) C(9) H(9b) 107.9 . . . no
H(9a) C(9) H(9b) 109.5 . . . no
C(1) C(10) C(9) 114.3(6) . . . yes
C(1) C(10) H(10a) 108.3 . . . no
C(1) C(10) H(10b) 108.3 . . . no
C(9) C(10) H(10a) 108.2 . . . no
C(9) C(10) H(10b) 108.2 . . . no
H(10a) C(10) H(10b) 109.5 . . . no
C(1) C(11) C(7) 107.1(6) . . . yes
C(1) C(11) C(14) 109.6(6) . . . yes
C(1) C(11) C(15) 109.1(6) . . . yes
C(7) C(11) C(14) 116.8(6) . . . yes
C(7) C(11) C(15) 109.6(6) . . . yes
C(14) C(11) C(15) 104.6(7) . . . yes
C(4) C(12) H(12a) 109.5 . . . no
C(4) C(12) H(12b) 109.5 . . . no
C(4) C(12) H(12c) 109.4 . . . no
H(12a) C(12) H(12b) 109.5 . . . no
H(12a) C(12) H(12c) 109.4 . . . no
H(12b) C(12) H(12c) 109.5 . . . no
C(8) C(13) H(13a) 109.6 . . . no
C(8) C(13) H(13b) 109.5 . . . no
C(8) C(13) H(13c) 109.5 . . . no
H(13a) C(13) H(13b) 109.4 . . . no
H(13a) C(13) H(13c) 109.4 . . . no
H(13b) C(13) H(13c) 109.4 . . . no
C(11) C(14) H(14a) 109.4 . . . no
C(11) C(14) H(14b) 109.5 . . . no
C(11) C(14) H(14c) 109.5 . . . no
H(14a) C(14) H(14b) 109.5 . . . no
H(14a) C(14) H(14c) 109.4 . . . no
H(14b) C(14) H(14c) 109.5 . . . no
C(11) C(15) H(15a) 109.4 . . . no
C(11) C(15) H(15b) 109.5 . . . no
C(11) C(15) H(15c) 109.5 . . . no
H(15a) C(15) H(15b) 109.5 . . . no
H(15a) C(15) H(15c) 109.4 . . . no
H(15b) C(15) H(15c) 109.5 . . . no
O(1) C(16) C(17) 109.0(6) . . . yes
O(1) C(16) H(16a) 109.6 . . . no
O(1) C(16) H(16b) 109.6 . . . no
C(17) C(16) H(16a) 109.6 . . . no
C(17) C(16) H(16b) 109.6 . . . no
H(16a) C(16) H(16b) 109.5 . . . no
C(16) C(17) C(18) 118.6(6) . . . yes
C(16) C(17) C(22) 122.4(6) . . . yes
C(18) C(17) C(22) 118.8(7) . . . yes
C(17) C(18) C(19) 119.9(7) . . . yes
C(17) C(18) H(18) 120.0 . . . no
C(19) C(18) H(18) 120.1 . . . no
C(18) C(19) C(20) 121.5(7) . . . yes
C(18) C(19) H(19) 119.2 . . . no
C(20) C(19) H(19) 119.2 . . . no
C(19) C(20) C(21) 117.8(8) . . . yes
C(19) C(20) H(20) 121.1 . . . no
C(21) C(20) H(20) 121.1 . . . no
C(20) C(21) C(22) 121.0(9) . . . yes
C(20) C(21) H(21) 119.5 . . . no
C(22) C(21) H(21) 119.5 . . . no
C(17) C(22) C(21) 120.9(7) . . . yes
C(17) C(22) H(22) 119.5 . . . no
C(21) C(22) H(22) 119.5 . . . no

loop_
_geom_bond_atom_site_label_1
_geom_bond_atom_site_label_2
_geom_bond_distance
_geom_bond_site_symmetry_1
_geom_bond_site_symmetry_2
_geom_bond_publ_flag
O(1) C(2) 1.411(7) . . yes
O(1) C(16) 1.433(7) . . yes
O(2) C(3) 1.209(8) . . yes
C(1) C(2) 1.568(8) . . yes
C(1) C(10) 1.52(1) . . yes
C(1) C(11) 1.544(9) . . yes
C(1) H(1) 0.95 . . no
C(2) C(3) 1.545(9) . . yes
C(2) H(2) 0.95 . . no
C(3) C(4) 1.551(9) . . yes
C(4) C(5) 1.523(9) . . yes
C(4) C(12) 1.549(8) . . yes
C(4) H(4) 0.95 . . no
C(5) C(6) 1.540(8) . . yes
C(5) H(5a) 0.95 . . no
C(5) H(5b) 0.95 . . no
C(6) C(7) 1.521(9) . . yes
C(6) H(6a) 0.95 . . no
C(6) H(6b) 0.95 . . no
C(7) C(8) 1.33(1) . . yes
C(7) C(11) 1.51(1) . . yes
C(8) C(9) 1.497(9) . . yes
C(8) C(13) 1.49(1) . . yes
C(9) C(10) 1.55(1) . . yes
C(9) H(9a) 0.95 . . no
C(9) H(9b) 0.95 . . no
C(10) H(10a) 0.95 . . no
C(10) H(10b) 0.95 . . no
C(11) C(14) 1.54(1) . . yes
C(11) C(15) 1.546(9) . . yes
C(12) H(12a) 0.95 . . no
C(12) H(12b) 0.95 . . no
C(12) H(12c) 0.95 . . no
C(13) H(13a) 0.95 . . no
C(13) H(13b) 0.95 . . no
C(13) H(13c) 0.95 . . no
C(14) H(14a) 0.95 . . no
C(14) H(14b) 0.95 . . no
C(14) H(14c) 0.95 . . no
C(15) H(15a) 0.95 . . no
C(15) H(15b) 0.95 . . no
C(15) H(15c) 0.95 . . no
C(16) C(17) 1.502(9) . . yes
C(16) H(16a) 0.95 . . no
C(16) H(16b) 0.95 . . no
C(17) C(18) 1.394(8) . . yes
C(17) C(22) 1.367(9) . . yes
C(18) C(19) 1.372(9) . . yes
C(18) H(18) 0.95 . . no
C(19) C(20) 1.37(1) . . yes
C(19) H(19) 0.95 . . no
C(20) C(21) 1.393(9) . . yes
C(20) H(20) 0.95 . . no
C(21) C(22) 1.37(1) . . yes
C(21) H(21) 0.95 . . no
C(22) H(22) 0.95 . . no

loop_
_geom_contact_atom_site_label_1
_geom_contact_atom_site_label_2
_geom_contact_distance
_geom_contact_site_symmetry_1
_geom_contact_site_symmetry_2
_geom_contact_publ_flag
O(2) C(2) 3.556(8) . 2_757 no

loop_
_geom_torsion_atom_site_label_1
_geom_torsion_atom_site_label_2
_geom_torsion_atom_site_label_3
_geom_torsion_atom_site_label_4
_geom_torsion_site_symmetry_1
_geom_torsion_site_symmetry_2
_geom_torsion_site_symmetry_3
_geom_torsion_site_symmetry_4
_geom_torsion
_geom_torsion_publ_flag
O(1) C(2) C(1) C(10) . . . . 46.9(8) no
O(1) C(2) C(1) C(11) . . . . 172.6(6) no
O(1) C(2) C(3) O(2) . . . . -24.2(9) no
O(1) C(2) C(3) C(4) . . . . 147.1(5) no
O(1) C(16) C(17) C(18) . . . . 169.5(7) no
O(1) C(16) C(17) C(22) . . . . -15(1) no
O(2) C(3) C(2) C(1) . . . . 94.2(8) no
O(2) C(3) C(4) C(5) . . . . -69.1(8) no
O(2) C(3) C(4) C(12) . . . . 53.1(9) no
C(1) C(2) O(1) C(16) . . . . 165.4(6) no
C(1) C(2) C(3) C(4) . . . . -94.4(7) no
C(1) C(10) C(9) C(8) . . . . 6(1) no
C(1) C(11) C(7) C(6) . . . . 129.5(6) no
C(1) C(11) C(7) C(8) . . . . -45.9(8) no
C(2) O(1) C(16) C(17) . . . . 165.1(6) no
C(2) C(1) C(10) C(9) . . . . 83.4(8) no
C(2) C(1) C(11) C(7) . . . . -64.1(7) no
C(2) C(1) C(11) C(14) . . . . 63.4(8) no
C(2) C(1) C(11) C(15) . . . . 177.4(7) no
C(2) C(3) C(4) C(5) . . . . 119.4(7) no
C(2) C(3) C(4) C(12) . . . . -118.5(7) no
C(3) C(2) O(1) C(16) . . . . -69.6(7) no
C(3) C(2) C(1) C(10) . . . . -73.8(8) no
C(3) C(2) C(1) C(11) . . . . 51.8(8) no
C(3) C(4) C(5) C(6) . . . . -68.8(9) no
C(4) C(5) C(6) C(7) . . . . 48(1) no
C(5) C(6) C(7) C(8) . . . . 70.9(9) no
C(5) C(6) C(7) C(11) . . . . -104.5(8) no
C(6) C(5) C(4) C(12) . . . . 171.2(7) no
C(6) C(7) C(8) C(9) . . . . -167.0(6) no
C(6) C(7) C(8) C(13) . . . . 7(1) no
C(6) C(7) C(11) C(14) . . . . 6.2(9) no
C(6) C(7) C(11) C(15) . . . . -112.4(7) no
C(7) C(8) C(9) C(10) . . . . 13(1) no
C(7) C(11) C(1) C(10) . . . . 62.4(7) no
C(8) C(7) C(11) C(14) . . . . -169.1(7) no
C(8) C(7) C(11) C(15) . . . . 72.2(9) no
C(9) C(8) C(7) C(11) . . . . 8(1) no
C(9) C(10) C(1) C(11) . . . . -43.8(8) no
C(10) C(1) C(11) C(14) . . . . -170.0(6) no
C(10) C(1) C(11) C(15) . . . . -56.0(8) no
C(10) C(9) C(8) C(13) . . . . -161.5(7) no
C(11) C(7) C(8) C(13) . . . . -178.0(7) no
C(16) C(17) C(18) C(19) . . . . 178.2(7) no
C(16) C(17) C(22) C(21) . . . . -176.6(8) no
C(17) C(18) C(19) C(20) . . . . -3(1) no
C(17) C(22) C(21) C(20) . . . . 0(2) no
C(18) C(17) C(22) C(21) . . . . -1(1) no
C(18) C(19) C(20) C(21) . . . . 2(1) no
C(19) C(18) C(17) C(22) . . . . 3(1) no
C(19) C(20) C(21) C(22) . . . . -1(2) no

loop_
_cod_related_entry_id
_cod_related_entry_database
_cod_related_entry_code
1 ChemSpider 9511308
